data_4134929
loop_
_publ_author_name
'Santos Hurtado, Carina'
'Bastien, Guillaume'
'Ma\<s\'at, Milan'
'Sto\<cek, Jakub Radek'
'Dracinsky, Martin'
'Ron\<cevi\'c, Igor'
'C\'isa\<rov\'a, Ivana'
'Rogers, Charles T.'
'Kaleta, Ji\<r\'i'

_publ_section_title
;
 Regular 2-D Arrays of Surface-Mounted Molecular Switches: Switching
 Monitored by UV-vis and NMR Spectroscopy.
;
_journal_name_full 'Journal of the American Chemical Society'
_journal_paper_doi 10.1021/jacs.0c01753
_journal_year 2020
_chemical_compound_source 'synthesized Dr. Carina Santos Hurtado'
_chemical_formula_moiety 'C12 H7 Cl2 I N2'
_chemical_formula_sum 'C12 H7 Cl2 I N2'
_chemical_formula_weight 377.00
_space_group_crystal_system triclinic
_space_group_IT_number 2
_space_group_name_Hall '-P 1'
_space_group_name_H-M_alt 'P -1'
_atom_sites_solution_hydrogens geom
_atom_sites_solution_primary direct
_audit_creation_method SHELXL-2018/3
_cell_angle_alpha 95.9810(10)
_cell_angle_beta 91.2570(10)
_cell_angle_gamma 103.049(2)
_cell_formula_units_Z 2
_cell_length_a 7.0496(4)
_cell_length_b 7.3004(4)
_cell_length_c 12.5978(6)
_cell_measurement_reflns_used 9946
_cell_measurement_temperature 150(2)
_cell_measurement_theta_max 27.5379
_cell_measurement_theta_min 2.8823
_cell_volume 627.47(6)
_computing_cell_refinement 'SAINT V8.37A (Bruker AXS Inc., 2015)'
_computing_data_collection 'Bruker Instrument Service vV6.2.4'
_computing_data_reduction 'SAINT V8.37A (Bruker AXS Inc., 2015)'
_computing_structure_refinement 'SHELXL-2018/3 (Sheldrick, 2018)'
_computing_structure_solution 'XT, VERSION 2014/5'
_diffrn_ambient_temperature 150(2)
_diffrn_measured_fraction_theta_full 0.989
_diffrn_measured_fraction_theta_max 0.991
_diffrn_measurement_device_type 'Bruker D8 VENTURE Kappa Duo PHOTON 100 CMOS'
_diffrn_measurement_method '\f and \w scans'
_diffrn_radiation_monochromator 'Quazar Mo multilayer optic'
_diffrn_radiation_type MoK\a
_diffrn_radiation_wavelength 0.71073
_diffrn_reflns_av_R_equivalents 0.0278
_diffrn_reflns_av_unetI/netI 0.0176
_diffrn_reflns_Laue_measured_fraction_full 0.989
_diffrn_reflns_Laue_measured_fraction_max 0.991
_diffrn_reflns_limit_h_max 9
_diffrn_reflns_limit_h_min -9
_diffrn_reflns_limit_k_max 9
_diffrn_reflns_limit_k_min -9
_diffrn_reflns_limit_l_max 16
_diffrn_reflns_limit_l_min -15
_diffrn_reflns_number 19287
_diffrn_reflns_point_group_measured_fraction_full 0.989
_diffrn_reflns_point_group_measured_fraction_max 0.991
_diffrn_reflns_theta_full 25.242
_diffrn_reflns_theta_max 27.500
_diffrn_reflns_theta_min 2.882
_diffrn_source 'I\mS  micro-focus sealed tube'
_exptl_absorpt_coefficient_mu 2.954
_exptl_absorpt_correction_T_max 0.60
_exptl_absorpt_correction_T_min 0.48
_exptl_absorpt_correction_type 'Numerical Mu From Formula'
_exptl_absorpt_process_details
;
SADABS-2016/2 - Bruker AXS area detector scaling and absorption correction
;
_exptl_crystal_colour red
_exptl_crystal_density_diffrn 1.995
_exptl_crystal_description prism
_exptl_crystal_F_000 360
_exptl_crystal_size_max 0.343
_exptl_crystal_size_mid 0.206
_exptl_crystal_size_min 0.189
_refine_diff_density_max 0.822
_refine_diff_density_min -0.788
_refine_diff_density_rms 0.065
_refine_ls_extinction_coef 0.0274(15)
_refine_ls_extinction_expression Fc^*^=kFc[1+0.001xFc^2^\l^3^/sin(2\q)]^-1/4^
_refine_ls_extinction_method 'SHELXL-2018/3 (Sheldrick 2018)'
_refine_ls_goodness_of_fit_ref 1.149
_refine_ls_hydrogen_treatment constr
_refine_ls_matrix_type full
_refine_ls_number_parameters 155
_refine_ls_number_reflns 2861
_refine_ls_number_restraints 0
_refine_ls_restrained_S_all 1.149
_refine_ls_R_factor_all 0.0174
_refine_ls_R_factor_gt 0.0170
_refine_ls_shift/su_max 0.003
_refine_ls_shift/su_mean 0.000
_refine_ls_structure_factor_coef Fsqd
_refine_ls_weighting_details 'w=1/[\s^2^(Fo^2^)+0.6239P] where P=(Fo^2^+2Fc^2^)/3'
_refine_ls_weighting_scheme calc
_refine_ls_wR_factor_gt 0.0384
_refine_ls_wR_factor_ref 0.0386
_reflns_Friedel_coverage 0.000
_reflns_number_gt 2817
_reflns_number_total 2861
_reflns_threshold_expression 'I > 2\s(I)'
_cod_data_source_file ja0c01753_si_001.cif
_cod_data_source_block 04_mo_jk_carina_kaleta
_cod_database_code 4134929
_shelx_shelxl_version_number 2018/3
_shelx_space_group_comment
;
The symmetry employed for this shelxl refinement is uniquely defined
by the following loop, which should always be used as a source of
symmetry information in preference to the above space-group names.
They are only intended as comments.
;
_shelx_estimated_absorpt_t_min 0.431
_shelx_estimated_absorpt_t_max 0.605

loop_
_space_group_symop_operation_xyz
'x, y, z'
'-x, -y, -z'

loop_
_atom_site_label
_atom_site_type_symbol
_atom_site_fract_x
_atom_site_fract_y
_atom_site_fract_z
_atom_site_U_iso_or_equiv
_atom_site_adp_type
_atom_site_occupancy
_atom_site_site_symmetry_order
_atom_site_calc_flag
_atom_site_refinement_flags_posn
_atom_site_refinement_flags_adp
_atom_site_refinement_flags_occupancy
_atom_site_disorder_assembly
_atom_site_disorder_group
I1 I 0.76088(2) 0.05531(2) 0.91448(2) 0.02510(6) Uani 1 1 d . . . . .
Cl1 Cl 0.63869(6) 0.36521(6) 0.24449(4) 0.02155(10) Uani 1 1 d . . . . .
Cl2 Cl 0.67203(7) 0.65538(6) 0.07602(3) 0.02339(10) Uani 1 1 d . . . . .
N1 N 0.7400(2) 0.5332(2) 0.46657(12) 0.0178(3) Uani 1 1 d . . . . .
N2 N 0.7903(2) 0.6047(2) 0.56058(12) 0.0192(3) Uani 1 1 d . . . . .
C1 C 0.7492(2) 0.6716(2) 0.39330(13) 0.0150(3) Uani 1 1 d . . . . .
C2 C 0.7072(2) 0.6045(2) 0.28513(14) 0.0149(3) Uani 1 1 d . . . . .
C3 C 0.7189(2) 0.7339(2) 0.21004(13) 0.0161(3) Uani 1 1 d . . . . .
C4 C 0.7688(2) 0.9272(2) 0.24126(14) 0.0174(3) Uani 1 1 d . . . . .
H4 H 0.776576 1.014061 0.189495 0.021 Uiso 1 1 calc R U . . .
C5 C 0.8074(3) 0.9929(2) 0.34904(14) 0.0183(3) Uani 1 1 d . . . . .
H5 H 0.840704 1.125067 0.371010 0.022 Uiso 1 1 calc R U . . .
C6 C 0.7975(2) 0.8663(2) 0.42433(14) 0.0173(3) Uani 1 1 d . . . . .
H6 H 0.823725 0.912303 0.497764 0.021 Uiso 1 1 calc R U . . .
C7 C 0.7829(2) 0.4707(2) 0.63568(14) 0.0163(3) Uani 1 1 d . . . . .
C8 C 0.8382(3) 0.5478(3) 0.74052(15) 0.0195(3) Uani 1 1 d . . . . .
H8 H 0.878397 0.681175 0.757287 0.023 Uiso 1 1 calc R U . . .
C9 C 0.8347(3) 0.4302(3) 0.82074(14) 0.0204(3) Uani 1 1 d . . . . .
H9 H 0.872473 0.482205 0.892413 0.024 Uiso 1 1 calc R U . . .
C10 C 0.7754(2) 0.2361(3) 0.79476(14) 0.0181(3) Uani 1 1 d . . . . .
C11 C 0.7206(3) 0.1567(3) 0.68979(15) 0.0198(3) Uani 1 1 d . . . . .
H11 H 0.681418 0.023249 0.673174 0.024 Uiso 1 1 calc R U . . .
C12 C 0.7241(3) 0.2746(3) 0.61019(14) 0.0187(3) Uani 1 1 d . . . . .
H12 H 0.686530 0.222452 0.538531 0.022 Uiso 1 1 calc R U . . .

loop_
_atom_site_aniso_label
_atom_site_aniso_U_11
_atom_site_aniso_U_22
_atom_site_aniso_U_33
_atom_site_aniso_U_23
_atom_site_aniso_U_13
_atom_site_aniso_U_12
I1 0.03034(9) 0.02783(9) 0.01996(8) 0.01179(5) 0.00492(5) 0.00809(5)
Cl1 0.0275(2) 0.01191(18) 0.0241(2) -0.00166(15) -0.00286(16) 0.00412(15)
Cl2 0.0324(2) 0.0230(2) 0.0141(2) -0.00086(16) -0.00244(16) 0.00645(17)
N1 0.0190(7) 0.0170(7) 0.0183(7) 0.0042(6) -0.0001(5) 0.0049(5)
N2 0.0215(7) 0.0184(7) 0.0178(7) 0.0038(6) -0.0005(6) 0.0038(6)
C1 0.0135(7) 0.0148(7) 0.0170(8) 0.0026(6) -0.0006(6) 0.0037(6)
C2 0.0128(7) 0.0124(7) 0.0197(8) -0.0001(6) -0.0005(6) 0.0040(6)
C3 0.0163(7) 0.0180(8) 0.0139(8) -0.0006(6) -0.0005(6) 0.0051(6)
C4 0.0190(8) 0.0155(8) 0.0191(8) 0.0052(6) 0.0007(6) 0.0051(6)
C5 0.0208(8) 0.0127(7) 0.0207(9) -0.0005(6) -0.0012(6) 0.0036(6)
C6 0.0186(8) 0.0160(8) 0.0164(8) 0.0001(6) -0.0023(6) 0.0031(6)
C7 0.0148(7) 0.0187(8) 0.0166(8) 0.0040(6) 0.0021(6) 0.0053(6)
C8 0.0211(8) 0.0174(8) 0.0198(9) 0.0013(7) 0.0004(7) 0.0042(6)
C9 0.0212(8) 0.0255(9) 0.0154(8) 0.0032(7) 0.0015(6) 0.0066(7)
C10 0.0164(8) 0.0236(9) 0.0170(8) 0.0081(7) 0.0042(6) 0.0074(6)
C11 0.0218(8) 0.0179(8) 0.0205(9) 0.0039(7) 0.0042(7) 0.0052(7)
C12 0.0209(8) 0.0192(8) 0.0161(8) 0.0016(6) 0.0023(6) 0.0050(6)

loop_
_atom_type_symbol
_atom_type_description
_atom_type_scat_dispersion_real
_atom_type_scat_dispersion_imag
_atom_type_scat_source
C C 0.0033 0.0016 'International Tables Vol C Tables 4.2.6.8 and 6.1.1.4'
H H 0.0000 0.0000 'International Tables Vol C Tables 4.2.6.8 and 6.1.1.4'
Cl Cl 0.1484 0.1585 'International Tables Vol C Tables 4.2.6.8 and 6.1.1.4'
I I -0.4742 1.8119 'International Tables Vol C Tables 4.2.6.8 and 6.1.1.4'
N N 0.0061 0.0033 'International Tables Vol C Tables 4.2.6.8 and 6.1.1.4'

loop_
_geom_angle_atom_site_label_1
_geom_angle_atom_site_label_2
_geom_angle_atom_site_label_3
_geom_angle
_geom_angle_site_symmetry_1
_geom_angle_site_symmetry_3
_geom_angle_publ_flag
N2 N1 C1 113.02(14) . . ?
N1 N2 C7 114.46(15) . . ?
C6 C1 C2 119.46(15) . . ?
C6 C1 N1 123.46(16) . . ?
C2 C1 N1 117.08(15) . . ?
C3 C2 C1 119.32(15) . . ?
C3 C2 Cl1 119.95(13) . . ?
C1 C2 Cl1 120.73(13) . . ?
C4 C3 C2 120.94(16) . . ?
C4 C3 Cl2 118.73(13) . . ?
C2 C3 Cl2 120.33(13) . . ?
C3 C4 C5 119.45(16) . . ?
C3 C4 H4 120.3 . . ?
C5 C4 H4 120.3 . . ?
C6 C5 C4 120.25(16) . . ?
C6 C5 H5 119.9 . . ?
C4 C5 H5 119.9 . . ?
C5 C6 C1 120.56(16) . . ?
C5 C6 H6 119.7 . . ?
C1 C6 H6 119.7 . . ?
C8 C7 C12 120.34(16) . . ?
C8 C7 N2 115.19(15) . . ?
C12 C7 N2 124.47(16) . . ?
C9 C8 C7 120.14(17) . . ?
C9 C8 H8 119.9 . . ?
C7 C8 H8 119.9 . . ?
C10 C9 C8 119.09(17) . . ?
C10 C9 H9 120.5 . . ?
C8 C9 H9 120.5 . . ?
C9 C10 C11 121.39(16) . . ?
C9 C10 I1 120.04(13) . . ?
C11 C10 I1 118.55(13) . . ?
C12 C11 C10 119.26(17) . . ?
C12 C11 H11 120.4 . . ?
C10 C11 H11 120.4 . . ?
C11 C12 C7 119.78(17) . . ?
C11 C12 H12 120.1 . . ?
C7 C12 H12 120.1 . . ?

loop_
_geom_bond_atom_site_label_1
_geom_bond_atom_site_label_2
_geom_bond_distance
_geom_bond_site_symmetry_2
_geom_bond_publ_flag
I1 C10 2.0949(17) . ?
Cl1 C2 1.7233(17) . ?
Cl2 C3 1.7253(17) . ?
N1 N2 1.253(2) . ?
N1 C1 1.429(2) . ?
N2 C7 1.424(2) . ?
C1 C6 1.396(2) . ?
C1 C2 1.401(2) . ?
C2 C3 1.395(2) . ?
C3 C4 1.387(2) . ?
C4 C5 1.392(2) . ?
C4 H4 0.9500 . ?
C5 C6 1.384(2) . ?
C5 H5 0.9500 . ?
C6 H6 0.9500 . ?
C7 C8 1.392(2) . ?
C7 C12 1.398(2) . ?
C8 C9 1.390(2) . ?
C8 H8 0.9500 . ?
C9 C10 1.385(3) . ?
C9 H9 0.9500 . ?
C10 C11 1.397(3) . ?
C11 C12 1.385(2) . ?
C11 H11 0.9500 . ?
C12 H12 0.9500 . ?
